data_2009036
loop_
_publ_author_name
'Yu-Peng Tian'
'Jie-Ying Wu'
'Fu-Xin Xie'
'S. Shanmuga Sundara Raj'
'Ping Yang'
'Hoong-Kun Fun'

_publ_section_title
;
 Dichlorobis(dimethylformamide-<i>O</i>)bis(4-nitrobenzaldehyde
 thiosemicarbazone-<i>S</i>)cadmium(II)
;
_journal_issue 10
_journal_name_full 'Acta Crystallographica Section C'
_journal_page_first 1641
_journal_page_last 1644
_journal_paper_doi 10.1107/S010827019900815X
_journal_volume 55
_journal_year 1999
_chemical_formula_iupac '[Cd Cl2 (C3 H7 N O)2 (C8 H8 N4 O2 S)2]'
_chemical_formula_sum 'C22 H30 Cd Cl2 N10 O6 S2'
_chemical_formula_weight 777.98
_chemical_name_systematic
;
Dichlorobis(dimethylformamide-O)bis(4-nitrobenzaldehyde thiosemicarbazone-S)
cadmium(II)
;
_space_group_IT_number 2
_symmetry_cell_setting triclinic
_symmetry_space_group_name_Hall '-P 1'
_symmetry_space_group_name_H-M 'P -1'
_audit_creation_method SHELXL-97
_cell_angle_alpha 97.8100(10)
_cell_angle_beta 111.1920(10)
_cell_angle_gamma 105.2500(10)
_cell_formula_units_Z 1
_cell_length_a 8.8298(3)
_cell_length_b 9.6918(3)
_cell_length_c 10.5786(3)
_cell_measurement_reflns_used 6425
_cell_measurement_temperature 293(2)
_cell_measurement_theta_max 33.21
_cell_measurement_theta_min 2.63
_cell_volume 787.04(4)
_computing_cell_refinement 'SAINT (Siemens, 1996)'
_computing_data_collection 'SMART (Siemens, 1996)'
_computing_data_reduction SAINT
_computing_molecular_graphics SHELXTL
_computing_publication_material 'SHELXTL and PARST (Nardelli, 1995)'
_computing_structure_refinement SHELXTL
_computing_structure_solution 'SHELXTL (Sheldrick, 1997)'
_diffrn_ambient_temperature 293(2)
_diffrn_detector_area_resol_mean 8.33
_diffrn_measured_fraction_theta_full 0.975
_diffrn_measured_fraction_theta_max 0.975
_diffrn_measurement_device_type 'Siemens SMART CCD area-detector'
_diffrn_measurement_method '\w scans'
_diffrn_radiation_monochromator graphite
_diffrn_radiation_source 'fine-focus sealed tube'
_diffrn_radiation_type MoK\a
_diffrn_radiation_wavelength 0.71073
_diffrn_reflns_av_R_equivalents 0.015
_diffrn_reflns_av_sigmaI/netI 0.028
_diffrn_reflns_limit_h_max 10
_diffrn_reflns_limit_h_min -11
_diffrn_reflns_limit_k_max 12
_diffrn_reflns_limit_k_min -12
_diffrn_reflns_limit_l_max 13
_diffrn_reflns_limit_l_min 0
_diffrn_reflns_number 5228
_diffrn_reflns_theta_full 27.50
_diffrn_reflns_theta_max 27.5
_diffrn_reflns_theta_min 2.63
_diffrn_standards_decay_% negligible
_exptl_absorpt_coefficient_mu 1.050
_exptl_absorpt_correction_T_max 0.818
_exptl_absorpt_correction_T_min 0.655
_exptl_absorpt_correction_type empirical
_exptl_absorpt_process_details 'SADABS (Sheldrick, 1996)'
_exptl_crystal_colour yellow
_exptl_crystal_density_diffrn 1.641
_exptl_crystal_density_method 'not measured'
_exptl_crystal_description block
_exptl_crystal_F_000 394
_exptl_crystal_size_max 0.44
_exptl_crystal_size_mid 0.28
_exptl_crystal_size_min 0.20
_refine_diff_density_max 0.409
_refine_diff_density_min -0.572
_refine_ls_extinction_coef 0.014(2)
_refine_ls_extinction_method 'SHELXTL (Sheldrick, 1997)'
_refine_ls_goodness_of_fit_ref 1.037
_refine_ls_hydrogen_treatment constr
_refine_ls_matrix_type full
_refine_ls_number_parameters 197
_refine_ls_number_reflns 3530
_refine_ls_number_restraints 0
_refine_ls_restrained_S_all 1.037
_refine_ls_R_factor_all 0.025
_refine_ls_R_factor_gt 0.024
_refine_ls_shift/su_max 0.001
_refine_ls_shift/su_mean 0.000
_refine_ls_structure_factor_coef Fsqd
_refine_ls_weighting_details 'calc w = 1/[\s^2^(Fo^2^)+(0.0393P)^2^+0.1231P] where P=(Fo^2^+2Fc^2^)/3'
_refine_ls_weighting_scheme calc
_refine_ls_wR_factor_ref 0.064
_reflns_number_gt 3352
_reflns_number_total 3530
_reflns_threshold_expression 'I > 2\s(I)'
_cod_data_source_file na1428.cif
_cod_data_source_block I
_cod_depositor_comments
;
The following automatic conversions were performed:
'_symmetry_cell_setting' value 'Triclinic' changed to 'triclinic'
according to '/home/saulius/struct/CIF-dictionaries/cif_core.dic'
dictionary named 'cif_core.dic' version 2.4.1 from 2010-06-29.

Automatic conversion script
Id: cif_fix_enum 1527 2010-12-29 10:47:43Z saulius 

The following automatic conversions were performed:

'_symmetry_cell_setting' value 'Triclinic' changed to 'triclinic'
according to /home/saulius/struct/CIF-dictionaries/cif_core.dic
dictionary named 'cif_core.dic' version 2.4.1 from 2010-06-29.

Automatic conversion script
Id: cif_fix_values 1715 2011-07-08 13:25:40Z adriana 
;
_cod_original_sg_symbol_H-M P-1
_cod_database_code 2009036

loop_
_symmetry_equiv_pos_as_xyz
'x, y, z'
'-x, -y, -z'

loop_
_atom_site_label
_atom_site_fract_x
_atom_site_fract_y
_atom_site_fract_z
_atom_site_U_iso_or_equiv
_atom_site_adp_type
_atom_site_calc_flag
_atom_site_refinement_flags
_atom_site_occupancy
_atom_site_disorder_assembly
_atom_site_disorder_group
_atom_site_type_symbol
Cd1 0 0 0.5 .02642(8) Uani d S 1 . . Cd
S1 .03084(6) -.26821(5) 0.51240(6) .03954(12) Uani d . 1 . . S
Cl1 .23244(6) .07938(5) 0.40594(5) .03887(11) Uani d . 1 . . Cl
O1 1.2195(2) -.5134(3) 0.8638(3) .0809(6) Uani d . 1 . . O
O2 1.1003(3) -.7067(3) 0.9188(2) .0734(6) Uani d . 1 . . O
O3 -.22520(18) -.09599(17) 0.27273(14) .0432(3) Uani d . 1 . . O
N1 1.0951(3) -.6008(2) 0.8681(2) .0521(5) Uani d . 1 . . N
N2 .43398(19) -.39246(17) 0.63636(16) .0333(3) Uani d . 1 . . N
N3 .2695(2) -.38761(17) 0.59393(18) .0370(3) Uani d . 1 . . N
H3B .1866 -.4628 0.5872 .044 Uiso calc R 1 . . H
N4 .3668(2) -.15181(19) 0.5750(2) .0406(4) Uani d . 1 . . N
H4A .4693 -.1564 0.6024 .049 Uiso calc R 1 . . H
H4B .3488 -.0727 0.5555 .049 Uiso calc R 1 . . H
N5 -.3113(2) -.0907(2) 0.04488(17) .0455(4) Uani d . 1 . . N
C1 .6171(2) -.5347(2) 0.70785(18) .0323(3) Uani d . 1 . . C
C2 .7665(3) -.4233(2) 0.7294(2) .0415(4) Uani d . 1 . . C
H2A .7606 -.3339 0.7093 .050 Uiso calc R 1 . . H
C3 .9239(3) -.4448(2) 0.7806(2) .0441(4) Uani d . 1 . . C
H3A 1.0247 -.3709 0.7951 .053 Uiso calc R 1 . . H
C4 .9275(2) -.5786(2) 0.8096(2) .0381(4) Uani d . 1 . . C
C5 .7816(3) -.6925(2) 0.7852(2) .0447(5) Uani d . 1 . . C
H5A .7882 -.7826 0.8031 .054 Uiso calc R 1 . . H
C6 .6251(3) -.6705(2) 0.7336(2) .0415(4) Uani d . 1 . . C
H6A .5244 -.7464 0.7159 .050 Uiso calc R 1 . . H
C7 .4483(2) -.5156(2) 0.6579(2) .0372(4) Uani d . 1 . . C
H7A .3505 -.5940 0.6418 .045 Uiso calc R 1 . . H
C8 .2382(2) -.26537(19) 0.56290(18) .0297(3) Uani d . 1 . . C
C9 -.2032(3) -.0441(2) 0.1780(2) .0419(4) Uani d . 1 . . C
H9A -.1019 .0344 0.2027 .050 Uiso calc R 1 . . H
C10 -.2674(5) -.0322(4) -0.0612(3) .0825(10) Uani d . 1 . . C
H10A -.1638 .0526 -0.0165 .124 Uiso calc R 1 . . H
H10B -.3599 -.0037 -0.1190 .124 Uiso calc R 1 . . H
H10C -.2494 -.1067 -0.1182 .124 Uiso calc R 1 . . H
C11 -.4654(3) -.2201(4) -0.0039(3) .0673(7) Uani d . 1 . . C
H11B -.4816 -.2478 0.0753 .101 Uiso calc R 1 . . H
H11C -.4527 -.3005 -0.0583 .101 Uiso calc R 1 . . H
H11D -.5637 -.1977 -0.0609 .101 Uiso calc R 1 . . H

loop_
_atom_site_aniso_label
_atom_site_aniso_U_11
_atom_site_aniso_U_22
_atom_site_aniso_U_33
_atom_site_aniso_U_12
_atom_site_aniso_U_13
_atom_site_aniso_U_23
Cd1 .02252(10) .02768(10) .02974(10) .00738(6) .01188(7) .00877(6)
S1 .0243(2) .0265(2) .0687(3) .00952(17) .0191(2) .0140(2)
Cl1 .0321(2) .0455(3) .0527(3) .01636(19) .0259(2) .0253(2)
O1 .0354(9) .0904(16) .1108(17) .0225(10) .0232(10) .0253(13)
O2 .0687(12) .0894(15) .0800(13) .0562(12) .0244(10) .0370(11)
O3 .0389(7) .0477(8) .0332(6) .0071(6) .0105(6) .0079(6)
N1 .0425(10) .0653(13) .0495(10) .0309(10) .0134(8) .0092(9)
N2 .0293(7) .0344(8) .0382(7) .0145(6) .0136(6) .0095(6)
N3 .0251(7) .0295(7) .0567(9) .0102(6) .0158(7) .0135(7)
N4 .0267(7) .0374(8) .0625(10) .0130(7) .0190(7) .0217(8)
N5 .0460(10) .0550(11) .0330(8) .0196(8) .0116(7) .0121(7)
C1 .0331(9) .0322(9) .0345(8) .0147(7) .0142(7) .0098(7)
C2 .0382(10) .0346(10) .0557(11) .0155(8) .0199(9) .0169(8)
C3 .0336(10) .0414(11) .0558(12) .0113(8) .0176(9) .0137(9)
C4 .0352(9) .0468(11) .0363(9) .0222(8) .0139(7) .0097(8)
C5 .0476(11) .0399(11) .0556(12) .0234(9) .0216(10) .0222(9)
C6 .0384(10) .0336(9) .0546(11) .0130(8) .0187(9) .0179(8)
C7 .0309(9) .0348(9) .0463(10) .0128(7) .0154(8) .0107(8)
C8 .0277(8) .0292(8) .0333(8) .0105(6) .0134(6) .0070(6)
C9 .0400(10) .0444(11) .0364(9) .0125(8) .0119(8) .0106(8)
C10 .089(2) .109(3) .0486(14) .027(2) .0256(15) .0391(16)
C11 .0474(14) .0800(19) .0456(12) .0049(13) .0052(10) .0000(12)

loop_
_atom_type_symbol
_atom_type_description
_atom_type_scat_dispersion_real
_atom_type_scat_dispersion_imag
_atom_type_scat_source
C C 0.0033 0.0016 'International Tables Vol C Tables 4.2.6.8 and 6.1.1.4'
H H 0.0000 0.0000 'International Tables Vol C Tables 4.2.6.8 and 6.1.1.4'
N N 0.0061 0.0033 'International Tables Vol C Tables 4.2.6.8 and 6.1.1.4'
O O 0.0106 0.0060 'International Tables Vol C Tables 4.2.6.8 and 6.1.1.4'
S S 0.1246 0.1234 'International Tables Vol C Tables 4.2.6.8 and 6.1.1.4'
Cl Cl 0.1484 0.1585 'International Tables Vol C Tables 4.2.6.8 and 6.1.1.4'
Cd Cd -0.8075 1.2024 'International Tables Vol C Tables 4.2.6.8 and 6.1.1.4'

loop_
_geom_angle_atom_site_label_1
_geom_angle_atom_site_label_2
_geom_angle_atom_site_label_3
_geom_angle_site_symmetry_1
_geom_angle_site_symmetry_3
_geom_angle
_geom_angle_publ_flag
O3 Cd1 O3 2_556 . 180.0 ?
O3 Cd1 Cl1 2_556 2_556 92.88(4) ?
O3 Cd1 Cl1 . 2_556 87.12(4) ?
O3 Cd1 Cl1 2_556 . 87.12(4) ?
O3 Cd1 Cl1 . . 92.88(4) y
Cl1 Cd1 Cl1 2_556 . 180.0 ?
O3 Cd1 S1 2_556 . 87.90(4) ?
O3 Cd1 S1 . . 92.10(4) y
Cl1 Cd1 S1 2_556 . 85.155(15) ?
Cl1 Cd1 S1 . . 94.85(2) y
O3 Cd1 S1 2_556 2_556 92.10(4) ?
O3 Cd1 S1 . 2_556 87.90(4) ?
Cl1 Cd1 S1 2_556 2_556 94.845(15) ?
Cl1 Cd1 S1 . 2_556 85.155(15) ?
S1 Cd1 S1 . 2_556 180.0 ?
C8 S1 Cd1 . . 112.99(6) ?
C9 O3 Cd1 . . 117.69(13) ?
O1 N1 O2 . . 124.1(2) ?
O1 N1 C4 . . 118.5(2) ?
O2 N1 C4 . . 117.4(2) ?
C7 N2 N3 . . 114.79(16) ?
C8 N3 N2 . . 119.91(15) ?
C9 N5 C10 . . 121.4(2) ?
C9 N5 C11 . . 120.7(2) ?
C10 N5 C11 . . 117.1(2) ?
C2 C1 C6 . . 119.91(17) ?
C2 C1 C7 . . 122.25(17) ?
C6 C1 C7 . . 117.84(18) ?
C3 C2 C1 . . 120.22(18) ?
C4 C3 C2 . . 118.23(19) ?
C5 C4 C3 . . 122.91(18) ?
C5 C4 N1 . . 118.48(19) ?
C3 C4 N1 . . 118.61(19) ?
C4 C5 C6 . . 118.49(18) ?
C5 C6 C1 . . 120.17(19) ?
N2 C7 C1 . . 120.56(18) ?
N4 C8 N3 . . 118.90(16) ?
N4 C8 S1 . . 124.24(14) ?
N3 C8 S1 . . 116.85(13) ?
O3 C9 N5 . . 125.2(2) ?

loop_
_geom_bond_atom_site_label_1
_geom_bond_atom_site_label_2
_geom_bond_site_symmetry_2
_geom_bond_distance
_geom_bond_publ_flag
Cd1 O3 2_556 2.3580(10) ?
Cd1 O3 . 2.3580(10) y
Cd1 Cl1 2_556 2.5784(4) ?
Cd1 Cl1 . 2.5784(4) y
Cd1 S1 . 2.6995(4) y
Cd1 S1 2_556 2.6995(4) ?
S1 C8 . 1.703(2) y
O1 N1 . 1.218(3) y
O2 N1 . 1.224(3) y
O3 C9 . 1.234(2) y
N1 C4 . 1.469(2) y
N2 C7 . 1.275(2) y
N2 N3 . 1.372(2) y
N3 C8 . 1.342(2) y
N4 C8 . 1.311(2) y
N5 C9 . 1.314(3) ?
N5 C10 . 1.450(3) ?
N5 C11 . 1.452(3) ?
C1 C2 . 1.387(3) ?
C1 C6 . 1.394(3) ?
C1 C7 . 1.462(2) ?
C2 C3 . 1.381(3) ?
C3 C4 . 1.379(3) ?
C4 C5 . 1.371(3) ?
C5 C6 . 1.376(3) ?

loop_
_geom_hbond_atom_site_label_D
_geom_hbond_atom_site_label_H
_geom_hbond_atom_site_label_A
_geom_hbond_site_symmetry_A
_geom_hbond_distance_DH
_geom_hbond_distance_HA
_geom_hbond_distance_DA
_geom_hbond_angle_DHA
_geom_hbond_publ_flag
N3 H3B S1 2_546 0.86 2.60 3.405(2) 157 yes
N4 H4A Cl1 2_656 0.86 2.58 3.346(2) 149 yes
N4 H4B Cl1 1_555 0.86 2.45 3.253(2) 156 yes
N4 H4A N2 1_555 0.86 2.32 2.660(3) 104 yes

loop_
_geom_torsion_atom_site_label_1
_geom_torsion_atom_site_label_2
_geom_torsion_atom_site_label_3
_geom_torsion_atom_site_label_4
_geom_torsion_site_symmetry_1
_geom_torsion
O3 Cd1 S1 C8 2_556 -49.92(8)
O3 Cd1 S1 C8 . 130.08(8)
Cl1 Cd1 S1 C8 2_556 -143.00(7)
Cl1 Cd1 S1 C8 . 37.00(7)
S1 Cd1 S1 C8 2_556 6E1(10)
O3 Cd1 O3 C9 2_556 0E1(5)
Cl1 Cd1 O3 C9 2_556 154.23(15)
Cl1 Cd1 O3 C9 . -25.77(15)
S1 Cd1 O3 C9 . -120.73(15)
S1 Cd1 O3 C9 2_556 59.27(15)
C7 N2 N3 C8 . -177.40(18)
C6 C1 C2 C3 . -2.1(3)
C7 C1 C2 C3 . 178.11(19)
C1 C2 C3 C4 . -0.2(3)
C2 C3 C4 C5 . 2.4(3)
C2 C3 C4 N1 . -178.14(19)
O1 N1 C4 C5 . 165.5(2)
O2 N1 C4 C5 . -14.7(3)
O1 N1 C4 C3 . -14.0(3)
O2 N1 C4 C3 . 165.8(2)
C3 C4 C5 C6 . -2.1(3)
N1 C4 C5 C6 . 178.41(19)
C4 C5 C6 C1 . -0.3(3)
C2 C1 C6 C5 . 2.4(3)
C7 C1 C6 C5 . -177.82(19)
N3 N2 C7 C1 . -178.03(16)
C2 C1 C7 N2 . -2.1(3)
C6 C1 C7 N2 . 178.06(19)
N2 N3 C8 N4 . -0.5(3)
N2 N3 C8 S1 . -179.52(13)
Cd1 S1 C8 N4 . -9.49(19)
Cd1 S1 C8 N3 . 169.45(12)
Cd1 O3 C9 N5 . 176.01(17)
C10 N5 C9 O3 . -174.1(3)
C11 N5 C9 O3 . -5.0(4)
